data_7049408
loop_
_publ_author_name
'Kim, Jong Hyun'
'Mertens, R. Tyler'
'Agarwal, Amal'
'Parkin, Sean'
'Berger, Gilles'
'Awuah, Samuel G.'

_publ_section_title
;
 Direct intramolecular carbon(sp<sup>2</sup>)-nitrogen(sp<sup>2</sup>)
 reductive elimination from gold(iii).
;
_journal_issue 18
_journal_name_full 'Dalton transactions (Cambridge, England : 2003)'
_journal_page_first 6273
_journal_page_last 6282
_journal_paper_doi 10.1039/c8dt05155k
_journal_volume 48
_journal_year 2019
_chemical_formula_moiety 'Ag2 Cl4, 2(C12 H8 N O)'
_chemical_formula_sum 'C24 H16 Ag2 Cl4 N2 O2'
_chemical_formula_weight 721.93
_space_group_crystal_system monoclinic
_space_group_IT_number 14
_space_group_name_Hall '-P 2yn'
_space_group_name_H-M_alt 'P 1 21/n 1'
_symmetry_space_group_name_Hall '-P 2yn'
_symmetry_space_group_name_H-M 'P 1 21/n 1'
_atom_sites_solution_hydrogens difmap
_atom_sites_solution_primary direct
_atom_sites_solution_secondary difmap
_audit_creation_method SHELXL-2018/1
_audit_update_record
;
2018-05-28 deposited with the CCDC.    2019-03-22 downloaded from the CCDC.
;
_cell_angle_alpha 90
_cell_angle_beta 97.371(2)
_cell_angle_gamma 90
_cell_formula_units_Z 4
_cell_length_a 6.8483(2)
_cell_length_b 14.6095(5)
_cell_length_c 23.8424(10)
_cell_measurement_reflns_used 6173
_cell_measurement_temperature 90.0(2)
_cell_measurement_theta_max 27.35
_cell_measurement_theta_min 2.79
_cell_volume 2365.73(15)
_computing_cell_refinement '<i>APEX3</i> (Bruker-AXS, 2016)'
_computing_data_collection '<i>APEX3</i> (Bruker-AXS, 2016)'
_computing_data_reduction '<i>APEX3</i> (Bruker-AXS, 2016)'
_computing_molecular_graphics '<i>XP in SHELXTL</i> (Sheldrick, 2008)'
_computing_publication_material '<i>SHELX</i> (Sheldrick, 2008) and <i>CIFFIX</i> (Parkin, 2013)'
_computing_structure_refinement '<i>SHELXL-2018/1</i> (Sheldrick, 2015b)'
_computing_structure_solution '<i>SHELXT</i> (Sheldrick, 2015a)'
_diffrn_ambient_temperature 90.0(2)
_diffrn_detector_area_resol_mean 5.6
_diffrn_measured_fraction_theta_full 0.991
_diffrn_measured_fraction_theta_max 0.978
_diffrn_measurement_device_type 'Bruker D8 Venture dual source'
_diffrn_measurement_method '\f and \w scans'
_diffrn_radiation_type MoK\a
_diffrn_radiation_wavelength 0.71073
_diffrn_reflns_av_R_equivalents 0.0467
_diffrn_reflns_av_unetI/netI 0.0622
_diffrn_reflns_Laue_measured_fraction_full 0.991
_diffrn_reflns_Laue_measured_fraction_max 0.978
_diffrn_reflns_limit_h_max 8
_diffrn_reflns_limit_h_min -8
_diffrn_reflns_limit_k_max 18
_diffrn_reflns_limit_k_min -17
_diffrn_reflns_limit_l_max 30
_diffrn_reflns_limit_l_min -30
_diffrn_reflns_number 17897
_diffrn_reflns_point_group_measured_fraction_full 0.991
_diffrn_reflns_point_group_measured_fraction_max 0.978
_diffrn_reflns_theta_full 25.242
_diffrn_reflns_theta_max 27.468
_diffrn_reflns_theta_min 2.216
_diffrn_source microsource
_exptl_absorpt_coefficient_mu 2.134
_exptl_absorpt_correction_T_max 0.746
_exptl_absorpt_correction_T_min 0.607
_exptl_absorpt_correction_type multi-scan
_exptl_absorpt_process_details '<i>SADABS</i> (Krause et al., 2015)'
_exptl_crystal_colour yellow
_exptl_crystal_density_diffrn 2.027
_exptl_crystal_description slab
_exptl_crystal_F_000 1408
_exptl_crystal_size_max 0.240
_exptl_crystal_size_mid 0.200
_exptl_crystal_size_min 0.140
_refine_diff_density_max 0.541
_refine_diff_density_min -0.981
_refine_diff_density_rms 0.131
_refine_ls_extinction_method none
_refine_ls_goodness_of_fit_ref 1.079
_refine_ls_hydrogen_treatment constr
_refine_ls_matrix_type full
_refine_ls_number_parameters 307
_refine_ls_number_reflns 5285
_refine_ls_number_restraints 0
_refine_ls_restrained_S_all 1.079
_refine_ls_R_factor_all 0.0805
_refine_ls_R_factor_gt 0.0430
_refine_ls_shift/su_max 0.002
_refine_ls_shift/su_mean 0.000
_refine_ls_structure_factor_coef Fsqd
_refine_ls_weighting_details 'w=1/[\s^2^(Fo^2^)+(0.0140P)^2^+1.2991P] where P=(Fo^2^+2Fc^2^)/3'
_refine_ls_weighting_scheme calc
_refine_ls_wR_factor_gt 0.0661
_refine_ls_wR_factor_ref 0.0747
_reflns_Friedel_coverage 0.000
_reflns_number_gt 3504
_reflns_number_total 5285
_reflns_threshold_expression 'I > 2\s(I)'
_cod_data_source_file c8dt05155k2.cif
_cod_data_source_block m17168
_cod_depositor_comments 'Adding full bibliography for 7049408--7049409.cif.'
_cod_database_code 7049408
_shelx_shelxl_version_number 2018/1
_shelx_space_group_comment
; 
The symmetry employed for this shelxl refinement is uniquely defined 
by the following loop, which should always be used as a source of 
symmetry information in preference to the above space-group names. 
They are only intended as comments. 
;
_shelx_estimated_absorpt_t_min 0.628
_shelx_estimated_absorpt_t_max 0.754
_exptl_absorpt_special_details
; 
In addition to absorption, multi-scan techniques also correct other slowly 
varying changes in scale factor over reciprocal space, such as those caused 
by x-ray beam inhomogeneity, goniometer imperfection, crystal decomposition, 
crystal longer than the x-ray beam cross section, absorption by the crystal 
mount etc.  These account, by and large, for much of the difference between 
estimated values of Tmin and Tmax and the _exptl_absorpt_correction_ values. 
;

loop_
_space_group_symop_operation_xyz
'x, y, z'
'-x+1/2, y+1/2, -z+1/2'
'-x, -y, -z'
'x-1/2, -y-1/2, z-1/2'

loop_
_atom_site_label
_atom_site_type_symbol
_atom_site_fract_x
_atom_site_fract_y
_atom_site_fract_z
_atom_site_U_iso_or_equiv
_atom_site_adp_type
_atom_site_occupancy
_atom_site_site_symmetry_order
_atom_site_calc_flag
_atom_site_refinement_flags_posn
_atom_site_refinement_flags_adp
Ag1 Ag 0.61815(5) 0.51496(2) 0.67853(2) 0.01974(10) Uani 1 1 d . .
Ag2 Ag 0.11387(5) 0.49285(2) 0.67335(2) 0.02253(10) Uani 1 1 d . .
Cl1 Cl 0.33893(16) 0.59645(7) 0.61822(5) 0.0197(3) Uani 1 1 d . .
Cl2 Cl 0.40072(17) 0.39710(7) 0.72499(5) 0.0214(3) Uani 1 1 d . .
Cl3 Cl 0.90283(16) 0.59225(7) 0.73863(5) 0.0192(3) Uani 1 1 d . .
Cl4 Cl -0.17639(16) 0.40361(7) 0.62137(5) 0.0209(3) Uani 1 1 d . .
O1A O 0.1916(5) 0.48904(19) 0.93298(14) 0.0249(8) Uani 1 1 d . .
N1A N 0.2641(5) 0.3115(2) 0.84031(16) 0.0149(8) Uani 1 1 d . .
C1A C 0.4494(6) 0.3098(3) 0.87696(19) 0.0141(10) Uani 1 1 d . .
C2A C 0.6065(6) 0.2531(3) 0.8743(2) 0.0181(10) Uani 1 1 d . .
H2A H 0.603679 0.205877 0.846834 0.022 Uiso 1 1 calc R U
C3A C 0.7713(7) 0.2682(3) 0.9141(2) 0.0202(11) Uani 1 1 d . .
H3A H 0.883941 0.230334 0.913793 0.024 Uiso 1 1 calc R U
C4A C 0.7741(7) 0.3381(3) 0.9543(2) 0.0189(10) Uani 1 1 d . .
H4A H 0.888770 0.347449 0.980631 0.023 Uiso 1 1 calc R U
C5A C 0.6114(6) 0.3936(3) 0.9562(2) 0.0193(10) Uani 1 1 d . .
H5A H 0.611868 0.440303 0.983900 0.023 Uiso 1 1 calc R U
C6A C 0.4479(6) 0.3793(3) 0.91669(19) 0.0153(10) Uani 1 1 d . .
C7A C 0.2555(7) 0.4272(3) 0.9064(2) 0.0179(10) Uani 1 1 d . .
C8A C 0.1483(6) 0.3815(3) 0.8556(2) 0.0165(10) Uani 1 1 d . .
C9A C -0.0307(6) 0.3979(3) 0.8258(2) 0.0191(10) Uani 1 1 d . .
H9A H -0.109652 0.447157 0.835918 0.023 Uiso 1 1 calc R U
C10A C -0.0976(7) 0.3416(3) 0.7800(2) 0.0215(11) Uani 1 1 d . .
H10A H -0.222112 0.352202 0.758485 0.026 Uiso 1 1 calc R U
C11A C 0.0200(7) 0.2703(3) 0.7665(2) 0.0218(11) Uani 1 1 d . .
H11A H -0.026111 0.230362 0.736275 0.026 Uiso 1 1 calc R U
C12A C 0.2059(6) 0.2562(3) 0.7968(2) 0.0175(10) Uani 1 1 d . .
H12A H 0.288892 0.208475 0.786669 0.021 Uiso 1 1 calc R U
O1B O -0.3015(4) 0.2347(2) 0.51042(14) 0.0216(8) Uani 1 1 d . .
N1B N 0.1764(5) 0.2834(2) 0.57134(16) 0.0133(8) Uani 1 1 d . .
C1B C 0.1257(6) 0.2086(3) 0.60697(19) 0.0128(9) Uani 1 1 d . .
C2B C 0.2420(7) 0.1687(3) 0.65140(19) 0.0174(10) Uani 1 1 d . .
H2B H 0.373213 0.188266 0.663056 0.021 Uiso 1 1 calc R U
C3B C 0.1547(6) 0.0973(3) 0.6785(2) 0.0183(10) Uani 1 1 d . .
H3B H 0.228902 0.067100 0.709478 0.022 Uiso 1 1 calc R U
C4B C -0.0385(7) 0.0693(3) 0.6611(2) 0.0205(11) Uani 1 1 d . .
H4B H -0.094002 0.021083 0.680594 0.025 Uiso 1 1 calc R U
C5B C -0.1499(7) 0.1111(3) 0.6158(2) 0.0194(11) Uani 1 1 d . .
H5B H -0.280904 0.091728 0.603602 0.023 Uiso 1 1 calc R U
C6B C -0.0660(6) 0.1819(3) 0.58849(19) 0.0152(10) Uani 1 1 d . .
C7B C -0.1428(7) 0.2384(3) 0.5393(2) 0.0191(11) Uani 1 1 d . .
C8B C 0.0207(6) 0.3026(3) 0.5306(2) 0.0149(10) Uani 1 1 d . .
C9B C 0.0354(6) 0.3696(3) 0.4917(2) 0.0181(11) Uani 1 1 d . .
H9B H -0.071157 0.382874 0.463296 0.022 Uiso 1 1 calc R U
C10B C 0.2120(6) 0.4182(3) 0.4948(2) 0.0207(11) Uani 1 1 d . .
H10B H 0.226336 0.465124 0.468059 0.025 Uiso 1 1 calc R U
C11B C 0.3657(7) 0.3989(3) 0.5363(2) 0.0209(11) Uani 1 1 d . .
H11B H 0.485291 0.432346 0.537956 0.025 Uiso 1 1 calc R U
C12B C 0.3457(6) 0.3303(3) 0.5757(2) 0.0196(11) Uani 1 1 d . .
H12B H 0.449577 0.317041 0.604889 0.024 Uiso 1 1 calc R U

loop_
_atom_site_aniso_label
_atom_site_aniso_U_11
_atom_site_aniso_U_22
_atom_site_aniso_U_33
_atom_site_aniso_U_23
_atom_site_aniso_U_13
_atom_site_aniso_U_12
Ag1 0.01433(19) 0.01989(18) 0.0244(2) 0.00069(16) 0.00036(15) -0.00054(16)
Ag2 0.0163(2) 0.0230(2) 0.0274(2) -0.00157(17) -0.00042(16) -0.00082(17)
Cl1 0.0181(6) 0.0172(6) 0.0224(7) 0.0017(5) -0.0027(5) 0.0006(5)
Cl2 0.0160(6) 0.0220(6) 0.0262(7) 0.0078(5) 0.0026(5) 0.0003(5)
Cl3 0.0166(6) 0.0194(6) 0.0207(7) -0.0005(5) -0.0006(5) -0.0016(5)
Cl4 0.0152(6) 0.0228(6) 0.0243(7) -0.0079(5) 0.0012(5) 0.0004(5)
O1A 0.0227(18) 0.0222(17) 0.030(2) -0.0086(15) 0.0031(15) 0.0062(15)
N1A 0.013(2) 0.0138(19) 0.018(2) 0.0053(15) 0.0015(16) 0.0009(16)
C1A 0.008(2) 0.016(2) 0.018(3) 0.0027(18) 0.0009(19) -0.0031(18)
C2A 0.018(3) 0.014(2) 0.023(3) -0.0010(19) 0.004(2) 0.000(2)
C3A 0.012(2) 0.020(2) 0.029(3) 0.011(2) 0.005(2) 0.004(2)
C4A 0.013(2) 0.020(2) 0.021(3) 0.005(2) -0.003(2) -0.002(2)
C5A 0.017(3) 0.015(2) 0.025(3) 0.002(2) 0.001(2) -0.003(2)
C6A 0.013(2) 0.012(2) 0.020(3) 0.0062(18) 0.0007(19) 0.0024(19)
C7A 0.018(3) 0.011(2) 0.025(3) 0.0039(19) 0.004(2) -0.003(2)
C8A 0.014(2) 0.013(2) 0.023(3) 0.0022(19) 0.002(2) 0.0016(19)
C9A 0.011(2) 0.020(2) 0.026(3) 0.004(2) 0.001(2) 0.001(2)
C10A 0.013(2) 0.026(3) 0.025(3) 0.008(2) 0.000(2) 0.000(2)
C11A 0.020(3) 0.021(2) 0.023(3) -0.001(2) 0.000(2) -0.003(2)
C12A 0.016(3) 0.013(2) 0.024(3) 0.0063(19) 0.006(2) 0.0002(19)
O1B 0.0108(18) 0.0265(17) 0.026(2) 0.0001(14) -0.0026(14) -0.0016(14)
N1B 0.0088(19) 0.0131(18) 0.018(2) -0.0007(15) 0.0023(16) 0.0025(15)
C1B 0.008(2) 0.013(2) 0.018(3) -0.0033(17) 0.0037(19) 0.0020(18)
C2B 0.015(2) 0.016(2) 0.021(3) -0.0047(19) 0.002(2) 0.0020(19)
C3B 0.015(3) 0.016(2) 0.023(3) 0.002(2) 0.000(2) 0.0008(19)
C4B 0.018(3) 0.016(2) 0.029(3) -0.001(2) 0.005(2) -0.007(2)
C5B 0.013(2) 0.019(2) 0.026(3) -0.001(2) 0.000(2) -0.004(2)
C6B 0.017(2) 0.013(2) 0.015(3) -0.0029(18) 0.0008(19) 0.0009(19)
C7B 0.018(3) 0.015(2) 0.024(3) -0.0051(19) 0.003(2) 0.001(2)
C8B 0.009(2) 0.016(2) 0.019(3) -0.0055(19) -0.0008(19) 0.0039(19)
C9B 0.013(2) 0.018(2) 0.023(3) -0.0032(19) 0.000(2) 0.0004(19)
C10B 0.022(3) 0.014(2) 0.026(3) 0.001(2) 0.003(2) -0.001(2)
C11B 0.015(2) 0.022(3) 0.026(3) 0.001(2) 0.003(2) -0.002(2)
C12B 0.012(2) 0.024(3) 0.022(3) -0.007(2) -0.002(2) -0.004(2)

loop_
_atom_type_symbol
_atom_type_description
_atom_type_scat_dispersion_real
_atom_type_scat_dispersion_imag
_atom_type_scat_source
C C 0.0033 0.0016 'International Tables Vol C Tables 4.2.6.8 and 6.1.1.4'
H H 0.0000 0.0000 'International Tables Vol C Tables 4.2.6.8 and 6.1.1.4'
Ag Ag -0.8971 1.1015 'International Tables Vol C Tables 4.2.6.8 and 6.1.1.4'
Cl Cl 0.1484 0.1585 'International Tables Vol C Tables 4.2.6.8 and 6.1.1.4'
N N 0.0061 0.0033 'International Tables Vol C Tables 4.2.6.8 and 6.1.1.4'
O O 0.0106 0.0060 'International Tables Vol C Tables 4.2.6.8 and 6.1.1.4'

loop_
_geom_angle_atom_site_label_1
_geom_angle_atom_site_label_2
_geom_angle_atom_site_label_3
_geom_angle
_geom_angle_site_symmetry_3
Cl3 Ag1 Cl1 125.53(3) .
Cl3 Ag1 Cl2 119.54(4) .
Cl1 Ag1 Cl2 96.92(4) .
Cl3 Ag1 Cl4 98.29(4) 1_655
Cl1 Ag1 Cl4 114.16(4) 1_655
Cl2 Ag1 Cl4 100.55(4) 1_655
Cl4 Ag2 Cl2 116.71(4) .
Cl4 Ag2 Cl1 121.31(4) .
Cl2 Ag2 Cl1 95.22(4) .
Cl4 Ag2 Cl3 96.54(4) 1_455
Cl2 Ag2 Cl3 116.66(4) 1_455
Cl1 Ag2 Cl3 111.86(3) 1_455
Ag1 Cl1 Ag2 83.92(3) .
Ag2 Cl2 Ag1 83.18(3) .
Ag1 Cl3 Ag2 82.14(3) 1_655
Ag2 Cl4 Ag1 82.45(3) 1_455
C12A N1A C8A 122.2(4) .
C12A N1A C1A 127.6(4) .
C8A N1A C1A 110.1(4) .
C2A C1A C6A 123.3(4) .
C2A C1A N1A 128.2(4) .
C6A C1A N1A 108.5(4) .
C1A C2A C3A 116.5(4) .
C1A C2A H2A 121.8 .
C3A C2A H2A 121.8 .
C2A C3A C4A 121.3(4) .
C2A C3A H3A 119.3 .
C4A C3A H3A 119.3 .
C5A C4A C3A 120.6(4) .
C5A C4A H4A 119.7 .
C3A C4A H4A 119.7 .
C6A C5A C4A 118.3(4) .
C6A C5A H5A 120.8 .
C4A C5A H5A 120.8 .
C5A C6A C1A 119.9(4) .
C5A C6A C7A 131.7(4) .
C1A C6A C7A 108.4(4) .
O1A C7A C6A 129.5(4) .
O1A C7A C8A 125.7(4) .
C6A C7A C8A 104.8(4) .
C9A C8A N1A 120.4(4) .
C9A C8A C7A 131.6(4) .
N1A C8A C7A 108.0(4) .
C8A C9A C10A 119.3(4) .
C8A C9A H9A 120.3 .
C10A C9A H9A 120.3 .
C11A C10A C9A 119.0(4) .
C11A C10A H10A 120.5 .
C9A C10A H10A 120.5 .
C10A C11A C12A 120.8(4) .
C10A C11A H11A 119.6 .
C12A C11A H11A 119.6 .
N1A C12A C11A 118.3(4) .
N1A C12A H12A 120.9 .
C11A C12A H12A 120.9 .
C12B N1B C8B 122.3(4) .
C12B N1B C1B 127.5(4) .
C8B N1B C1B 110.1(3) .
C2B C1B C6B 124.0(4) .
C2B C1B N1B 127.8(4) .
C6B C1B N1B 108.3(4) .
C1B C2B C3B 115.6(4) .
C1B C2B H2B 122.2 .
C3B C2B H2B 122.2 .
C4B C3B C2B 121.7(4) .
C4B C3B H3B 119.2 .
C2B C3B H3B 119.2 .
C5B C4B C3B 120.6(4) .
C5B C4B H4B 119.7 .
C3B C4B H4B 119.7 .
C4B C5B C6B 118.5(4) .
C4B C5B H5B 120.8 .
C6B C5B H5B 120.8 .
C5B C6B C1B 119.6(4) .
C5B C6B C7B 131.6(4) .
C1B C6B C7B 108.8(4) .
O1B C7B C6B 129.1(4) .
O1B C7B C8B 125.6(4) .
C6B C7B C8B 105.3(4) .
C9B C8B N1B 120.6(4) .
C9B C8B C7B 131.9(4) .
N1B C8B C7B 107.5(4) .
C8B C9B C10B 118.0(4) .
C8B C9B H9B 121.0 .
C10B C9B H9B 121.0 .
C11B C10B C9B 120.7(4) .
C11B C10B H10B 119.6 .
C9B C10B H10B 119.6 .
C10B C11B C12B 119.9(4) .
C10B C11B H11B 120.0 .
C12B C11B H11B 120.0 .
N1B C12B C11B 118.4(4) .
N1B C12B H12B 120.8 .
C11B C12B H12B 120.8 .

loop_
_geom_bond_atom_site_label_1
_geom_bond_atom_site_label_2
_geom_bond_distance
_geom_bond_site_symmetry_2
Ag1 Cl3 2.5322(12) .
Ag1 Cl1 2.5370(11) .
Ag1 Cl2 2.6140(12) .
Ag1 Cl4 2.6411(12) 1_655
Ag2 Cl4 2.5602(12) .
Ag2 Cl2 2.5906(12) .
Ag2 Cl1 2.6294(12) .
Ag2 Cl3 2.6828(12) 1_455
O1A C7A 1.216(5) .
N1A C12A 1.335(5) .
N1A C8A 1.371(5) .
N1A C1A 1.446(5) .
C1A C2A 1.366(6) .
C1A C6A 1.389(6) .
C2A C3A 1.395(6) .
C2A H2A 0.9500 .
C3A C4A 1.399(6) .
C3A H3A 0.9500 .
C4A C5A 1.383(6) .
C4A H4A 0.9500 .
C5A C6A 1.383(6) .
C5A H5A 0.9500 .
C6A C7A 1.485(6) .
C7A C8A 1.491(6) .
C8A C9A 1.358(6) .
C9A C10A 1.396(6) .
C9A H9A 0.9500 .
C10A C11A 1.379(6) .
C10A H10A 0.9500 .
C11A C12A 1.396(6) .
C11A H11A 0.9500 .
C12A H12A 0.9500 .
O1B C7B 1.211(5) .
N1B C12B 1.339(5) .
N1B C8B 1.376(5) .
N1B C1B 1.453(5) .
C1B C2B 1.371(6) .
C1B C6B 1.386(6) .
C2B C3B 1.401(6) .
C2B H2B 0.9500 .
C3B C4B 1.396(6) .
C3B H3B 0.9500 .
C4B C5B 1.382(6) .
C4B H4B 0.9500 .
C5B C6B 1.385(6) .
C5B H5B 0.9500 .
C6B C7B 1.474(6) .
C7B C8B 1.495(6) .
C8B C9B 1.362(6) .
C9B C10B 1.396(6) .
C9B H9B 0.9500 .
C10B C11B 1.377(6) .
C10B H10B 0.9500 .
C11B C12B 1.393(6) .
C11B H11B 0.9500 .
C12B H12B 0.9500 .

loop_
_geom_torsion_atom_site_label_1
_geom_torsion_atom_site_label_2
_geom_torsion_atom_site_label_3
_geom_torsion_atom_site_label_4
_geom_torsion
C12A N1A C1A C2A 1.7(7)
C8A N1A C1A C2A -177.3(4)
C12A N1A C1A C6A -179.9(4)
C8A N1A C1A C6A 1.1(5)
C6A C1A C2A C3A -0.3(6)
N1A C1A C2A C3A 177.9(4)
C1A C2A C3A C4A -0.1(7)
C2A C3A C4A C5A 0.8(7)
C3A C4A C5A C6A -1.2(6)
C4A C5A C6A C1A 0.8(6)
C4A C5A C6A C7A -178.3(4)
C2A C1A C6A C5A 0.0(7)
N1A C1A C6A C5A -178.5(4)
C2A C1A C6A C7A 179.2(4)
N1A C1A C6A C7A 0.7(5)
C5A C6A C7A O1A -4.3(8)
C1A C6A C7A O1A 176.5(4)
C5A C6A C7A C8A 177.1(5)
C1A C6A C7A C8A -2.1(5)
C12A N1A C8A C9A -1.3(6)
C1A N1A C8A C9A 177.9(4)
C12A N1A C8A C7A 178.5(4)
C1A N1A C8A C7A -2.4(5)
O1A C7A C8A C9A 3.7(8)
C6A C7A C8A C9A -177.6(5)
O1A C7A C8A N1A -176.0(4)
C6A C7A C8A N1A 2.7(5)
N1A C8A C9A C10A 1.3(7)
C7A C8A C9A C10A -178.3(4)
C8A C9A C10A C11A 0.3(7)
C9A C10A C11A C12A -2.2(7)
C8A N1A C12A C11A -0.6(6)
C1A N1A C12A C11A -179.5(4)
C10A C11A C12A N1A 2.3(7)
C12B N1B C1B C2B -2.0(7)
C8B N1B C1B C2B 178.8(4)
C12B N1B C1B C6B 178.3(4)
C8B N1B C1B C6B -0.9(5)
C6B C1B C2B C3B -0.3(6)
N1B C1B C2B C3B -179.9(4)
C1B C2B C3B C4B -0.2(6)
C2B C3B C4B C5B 0.7(7)
C3B C4B C5B C6B -0.7(7)
C4B C5B C6B C1B 0.2(7)
C4B C5B C6B C7B 178.9(4)
C2B C1B C6B C5B 0.3(7)
N1B C1B C6B C5B 180.0(4)
C2B C1B C6B C7B -178.7(4)
N1B C1B C6B C7B 1.0(5)
C5B C6B C7B O1B -0.8(8)
C1B C6B C7B O1B 178.0(5)
C5B C6B C7B C8B -179.6(4)
C1B C6B C7B C8B -0.8(5)
C12B N1B C8B C9B 1.8(6)
C1B N1B C8B C9B -179.0(4)
C12B N1B C8B C7B -178.9(4)
C1B N1B C8B C7B 0.3(4)
O1B C7B C8B C9B 0.7(8)
C6B C7B C8B C9B 179.5(5)
O1B C7B C8B N1B -178.5(4)
C6B C7B C8B N1B 0.3(5)
N1B C8B C9B C10B -0.5(6)
C7B C8B C9B C10B -179.7(4)
C8B C9B C10B C11B -0.3(7)
C9B C10B C11B C12B -0.1(7)
C8B N1B C12B C11B -2.1(6)
C1B N1B C12B C11B 178.9(4)
C10B C11B C12B N1B 1.2(7)
